data_7038915
loop_
_publ_author_name
'Levason, William'
'Pugh, David'
'Purkis, Jamie M.'
'Reid, Gillian'

_publ_section_title
;
 Complexes of Group 2 dications with soft thioether- and
 selenoether-containing macrocycles.
;
_journal_issue 18
_journal_name_full 'Dalton transactions (Cambridge, England : 2003)'
_journal_page_first 7900
_journal_page_last 7911
_journal_paper_doi 10.1039/c6dt00808a
_journal_volume 45
_journal_year 2016
_chemical_formula_moiety '2(C32 H12 B F24), C14 H31 Mg N O6 Se2, C6 H14'
_chemical_formula_sum 'C84 H69 B2 F48 Mg N O6 Se2'
_chemical_formula_weight 2304.25
_chemical_name_systematic
;
 ?
;
_space_group_crystal_system triclinic
_space_group_IT_number 1
_space_group_name_Hall 'P 1'
_space_group_name_H-M_alt 'P 1'
_symmetry_space_group_name_Hall 'P 1'
_symmetry_space_group_name_H-M 'P 1'
_atom_sites_solution_hydrogens geom
_audit_creation_method SHELXL-2013
_audit_update_record
;
2016-02-23 deposited with the CCDC.
2016-03-28 downloaded from the CCDC.
;
_cell_angle_alpha 83.273(7)
_cell_angle_beta 73.413(6)
_cell_angle_gamma 84.567(7)
_cell_formula_units_Z 1
_cell_length_a 12.792(2)
_cell_length_b 13.802(2)
_cell_length_c 13.953(2)
_cell_measurement_reflns_used 4435
_cell_measurement_temperature 100(2)
_cell_measurement_theta_max 27.5
_cell_measurement_theta_min 2.6
_cell_volume 2339.9(6)
_computing_cell_refinement
;
CrystalClear-SM Expert 2.1 b29 (Rigaku, 2013)
;
_computing_data_collection
;
CrystalClear-SM Expert 2.1 b29 (Rigaku, 2013)
;
_computing_data_reduction
;
CrystalClear-SM Expert 2.1 b29 (Rigaku, 2013)
;
_computing_molecular_graphics 'ORTEP-III (Farrugia, 2012)'
_computing_publication_material 'PLATON (Spek, 2003), WinGX (Farrugia, 1999) and enCIFer (Allen et al., 2004).'
_computing_structure_refinement 'SHELXL-2013 (Sheldrick, 2013)'
_computing_structure_solution 'SUPERFLIP (Palatinus and Chapuis, 2007)'
_diffrn_ambient_temperature 100(2)
_diffrn_detector 'CCD plate'
_diffrn_detector_area_resol_mean 28.5714
_diffrn_detector_type 'Rigaku HG Saturn724+ (2x2 bin mode)'
_diffrn_measured_fraction_theta_full 0.997
_diffrn_measured_fraction_theta_max 0.995
_diffrn_measurement_device 'four-circle \k diffractometer'
_diffrn_measurement_device_type 'Rigaku AFC12 (Right)'
_diffrn_measurement_method 'profile data from \w-scans'
_diffrn_measurement_specimen_support 'MiTeGen micromount'
_diffrn_radiation_collimation 'Confocal mirrors, VHF Varimax '
_diffrn_radiation_type MoK\a
_diffrn_radiation_wavelength 0.71075
_diffrn_reflns_av_R_equivalents 0.0416
_diffrn_reflns_av_unetI/netI 0.0817
_diffrn_reflns_Laue_measured_fraction_full 0.997
_diffrn_reflns_Laue_measured_fraction_max 0.995
_diffrn_reflns_limit_h_max 15
_diffrn_reflns_limit_h_min -16
_diffrn_reflns_limit_k_max 16
_diffrn_reflns_limit_k_min -17
_diffrn_reflns_limit_l_max 18
_diffrn_reflns_limit_l_min -17
_diffrn_reflns_number 21341
_diffrn_reflns_point_group_measured_fraction_full 0.997
_diffrn_reflns_point_group_measured_fraction_max 0.995
_diffrn_reflns_theta_full 26.500
_diffrn_reflns_theta_max 27.481
_diffrn_reflns_theta_min 2.938
_diffrn_source 'Rotating Anode'
_diffrn_source_current 55.0
_diffrn_source_power 2.475
_diffrn_source_voltage 45.0
_exptl_absorpt_coefficient_mu 0.944
_exptl_absorpt_correction_T_max 1.000
_exptl_absorpt_correction_T_min 0.815
_exptl_absorpt_correction_type multi-scan
_exptl_absorpt_process_details 'CrystalClear-SM Expert 2.1 b29 (Rigaku, 2013)'
_exptl_crystal_colour colourless
_exptl_crystal_density_diffrn 1.635
_exptl_crystal_description block
_exptl_crystal_F_000 1150
_exptl_crystal_size_max 0.070
_exptl_crystal_size_mid 0.060
_exptl_crystal_size_min 0.050
_refine_diff_density_max 0.865
_refine_diff_density_min -0.372
_refine_diff_density_rms 0.101
_refine_ls_abs_structure_details
;
 Refined as an inversion twin.
;
_refine_ls_abs_structure_Flack 0.060(14)
_refine_ls_extinction_method none
_refine_ls_goodness_of_fit_ref 0.940
_refine_ls_hydrogen_treatment constr
_refine_ls_matrix_type full
_refine_ls_number_parameters 1453
_refine_ls_number_reflns 15067
_refine_ls_number_restraints 2068
_refine_ls_restrained_S_all 0.971
_refine_ls_R_factor_all 0.1101
_refine_ls_R_factor_gt 0.0782
_refine_ls_shift/su_max 0.001
_refine_ls_shift/su_mean 0.000
_refine_ls_structure_factor_coef Fsqd
_refine_ls_weighting_details 'w=1/[\s^2^(Fo^2^)+(0.1314P)^2^] where P=(Fo^2^+2Fc^2^)/3'
_refine_ls_weighting_scheme calc
_refine_ls_wR_factor_gt 0.1964
_refine_ls_wR_factor_ref 0.2180
_reflns_Friedel_coverage 1.000
_reflns_Friedel_fraction_full 0.997
_reflns_Friedel_fraction_max 0.995
_reflns_number_gt 9232
_reflns_number_total 15067
_reflns_threshold_expression 'I > 2\s(I)'
_cod_data_source_file c6dt00808a2.cif
_cod_data_source_block shelx
_cod_depositor_comments 'Adding full bibliography for 7038913--7038924.cif.'
_cod_original_cell_volume 2339.8(6)
_cod_database_code 7038915
_shelx_space_group_comment
;
The symmetry employed for this shelxl refinement is uniquely defined
by the following loop, which should always be used as a source of
symmetry information in preference to the above space-group names.
They are only intended as comments.
;
_shelx_estimated_absorpt_t_min 0.937
_shelx_estimated_absorpt_t_max 0.954
_shelxl_version_number 2013-4

loop_
_space_group_symop_operation_xyz
'x, y, z'

loop_
_atom_site_label
_atom_site_type_symbol
_atom_site_fract_x
_atom_site_fract_y
_atom_site_fract_z
_atom_site_U_iso_or_equiv
_atom_site_adp_type
_atom_site_occupancy
_atom_site_site_symmetry_order
_atom_site_calc_flag
_atom_site_refinement_flags_posn
_atom_site_refinement_flags_adp
_atom_site_refinement_flags_occupancy
_atom_site_disorder_assembly
_atom_site_disorder_group
C1 C 0.3193(8) 0.1478(7) 0.9634(6) 0.043(2) Uani 1 1 d . U . . .
C2 C 0.3969(10) 0.2167(8) 0.9157(7) 0.057(3) Uani 1 1 d . U . . .
H2 H 0.3749 0.2739 0.8796 0.069 Uiso 1 1 calc R U . . .
C3 C 0.5046(9) 0.2033(8) 0.9198(8) 0.055(3) Uani 1 1 d . U . . .
C4 C 0.5413(8) 0.1199(9) 0.9690(7) 0.058(3) Uani 1 1 d . U . . .
H4 H 0.6159 0.1094 0.9687 0.070 Uiso 1 1 calc R U . . .
C5 C 0.4647(8) 0.0509(8) 1.0197(7) 0.050(2) Uani 1 1 d . U . . .
C6 C 0.3575(8) 0.0651(8) 1.0154(7) 0.048(2) Uani 1 1 d . U . . .
H6 H 0.3078 0.0170 1.0490 0.058 Uiso 1 1 calc R U . . .
C7 C 0.5847(11) 0.2783(11) 0.8742(9) 0.073(4) Uani 1 1 d . U . . .
C8 C 0.5047(9) -0.0362(9) 1.0766(9) 0.063(3) Uani 1 1 d . U . . .
C9 C 0.2205(8) 0.1006(7) 0.8427(7) 0.045(2) Uani 1 1 d . U . . .
C10 C 0.2628(9) 0.1512(7) 0.7483(7) 0.052(2) Uani 1 1 d . U . . .
H10 H 0.2702 0.2196 0.7440 0.062 Uiso 1 1 calc R U . . .
C11 C 0.2944(10) 0.1040(8) 0.6607(7) 0.056(3) Uani 1 1 d . U . . .
C12 C 0.2857(9) 0.0052(8) 0.6635(7) 0.052(2) Uani 1 1 d . U . . .
H12 H 0.3097 -0.0271 0.6038 0.063 Uiso 1 1 calc R U . . .
C13 C 0.2414(8) -0.0460(7) 0.7550(7) 0.045(2) Uani 1 1 d . U . . .
C14 C 0.2142(8) -0.0015(7) 0.8413(7) 0.042(2) Uani 1 1 d . U . . .
H14 H 0.1900 -0.0402 0.9035 0.051 Uiso 1 1 calc R U . . .
C15 C 0.3468(13) 0.1620(10) 0.5632(8) 0.073(4) Uani 1 1 d . U . . .
C16 C 0.2317(9) -0.1540(8) 0.7572(8) 0.052(2) Uani 1 1 d . U . . .
C17 C 0.1454(8) 0.2698(7) 0.9262(6) 0.042(2) Uani 1 1 d . U . . .
C18 C 0.1718(10) 0.3502(7) 0.9623(7) 0.052(3) Uani 1 1 d . U . . .
H18 H 0.2228 0.3409 1.0010 0.063 Uiso 1 1 calc R U . . .
C19 C 0.1280(9) 0.4431(8) 0.9449(7) 0.052(3) Uani 1 1 d . U . . .
C20 C 0.0501(10) 0.4571(8) 0.8955(7) 0.054(3) Uani 1 1 d . U . . .
H20 H 0.0188 0.5210 0.8835 0.065 Uiso 1 1 calc R U . . .
C21 C 0.0164(9) 0.3789(7) 0.8627(7) 0.049(2) Uani 1 1 d . U . . .
C22 C 0.0642(9) 0.2860(7) 0.8765(6) 0.047(2) Uani 1 1 d . U . . .
H22 H 0.0413 0.2327 0.8519 0.056 Uiso 1 1 calc R U . . .
C23 C 0.1666(11) 0.5294(8) 0.9819(10) 0.066(3) Uani 1 1 d . U . . .
C24 C -0.0796(10) 0.3939(7) 0.8165(7) 0.056(3) Uani 1 1 d . U . . .
C25 C 0.1037(7) 0.1098(7) 1.0422(6) 0.0385(19) Uani 1 1 d . U . . .
C26 C 0.0146(8) 0.0631(7) 1.0309(7) 0.046(2) Uani 1 1 d . U . . .
H26 H 0.0111 0.0536 0.9656 0.055 Uiso 1 1 calc R U . . .
C27 C -0.0670(9) 0.0312(7) 1.1137(7) 0.051(2) Uani 1 1 d . U . . .
C28 C -0.0702(8) 0.0490(7) 1.2103(7) 0.044(2) Uani 1 1 d . U . . .
H28 H -0.1282 0.0283 1.2665 0.052 Uiso 1 1 calc R U . . .
C29 C 0.0139(8) 0.0978(6) 1.2217(6) 0.041(2) Uani 1 1 d . U . . .
C30 C 0.0989(8) 0.1267(6) 1.1415(7) 0.039(2) Uani 1 1 d . U . . .
H30 H 0.1562 0.1589 1.1528 0.047 Uiso 1 1 calc R U . . .
C31 C -0.1654(12) -0.0159(10) 1.0967(8) 0.071(4) Uani 1 1 d . U . . .
C32 C 0.0085(10) 0.1254(8) 1.3241(7) 0.057(3) Uani 1 1 d . U . . .
C33 C 0.0344(6) 0.7902(6) 0.4358(6) 0.0349(18) Uani 1 1 d . U . . .
C34 C 0.1162(7) 0.8476(7) 0.4405(7) 0.041(2) Uani 1 1 d . U . . .
H34 H 0.1236 0.8576 0.5044 0.049 Uiso 1 1 calc R U . . .
C35 C 0.1882(8) 0.8914(7) 0.3538(8) 0.048(2) Uani 1 1 d . U . . .
C36 C 0.1840(7) 0.8754(8) 0.2601(7) 0.047(2) Uani 1 1 d . U . . .
H36 H 0.2325 0.9054 0.2016 0.057 Uiso 1 1 calc R U . . .
C37 C 0.1071(7) 0.8142(7) 0.2526(6) 0.043(2) Uani 1 1 d . U . . .
C38 C 0.0321(6) 0.7729(6) 0.3401(6) 0.0350(18) Uani 1 1 d . U . . .
H38 H -0.0209 0.7325 0.3333 0.042 Uiso 1 1 calc R U . . .
C39 C 0.2720(10) 0.9565(9) 0.3627(9) 0.063(3) Uani 1 1 d . U . . .
C40 C 0.1095(10) 0.7859(9) 0.1512(8) 0.059(3) Uani 1 1 d . U . . .
C41 C -0.0677(7) 0.7891(7) 0.6376(6) 0.0382(19) Uani 1 1 d . U . . .
C42 C -0.1002(8) 0.7360(7) 0.7330(6) 0.041(2) Uani 1 1 d . U . . .
H42 H -0.1012 0.6669 0.7374 0.050 Uiso 1 1 calc R U . . .
C43 C -0.1305(9) 0.7826(7) 0.8203(7) 0.048(2) Uani 1 1 d . U . . .
C44 C -0.1304(9) 0.8822(8) 0.8191(7) 0.052(2) Uani 1 1 d . U . . .
H44 H -0.1502 0.9126 0.8800 0.063 Uiso 1 1 calc R U . . .
C45 C -0.1004(8) 0.9381(7) 0.7258(7) 0.044(2) Uani 1 1 d . U . . .
C46 C -0.0699(8) 0.8946(7) 0.6364(7) 0.044(2) Uani 1 1 d . U . . .
H46 H -0.0503 0.9339 0.5742 0.053 Uiso 1 1 calc R U . . .
C47 C -0.1593(11) 0.7224(8) 0.9206(8) 0.062(3) Uani 1 1 d . U . . .
C48 C -0.0939(10) 1.0452(8) 0.7242(8) 0.059(3) Uani 1 1 d . U . . .
C49 C 0.0115(8) 0.6263(7) 0.5460(6) 0.043(2) Uani 1 1 d . U . . .
C50 C 0.1011(9) 0.6107(7) 0.5899(7) 0.048(2) Uani 1 1 d . U . . .
H50 H 0.1223 0.6633 0.6169 0.058 Uiso 1 1 calc R U . . .
C51 C 0.1575(9) 0.5192(8) 0.5937(7) 0.050(2) Uani 1 1 d . U . . .
C52 C 0.1293(10) 0.4395(8) 0.5592(8) 0.055(3) Uani 1 1 d . U . . .
H52 H 0.1667 0.3771 0.5647 0.066 Uiso 1 1 calc R U . . .
C53 C 0.0455(10) 0.4540(7) 0.5167(7) 0.054(3) Uani 1 1 d . U . . .
C54 C -0.0130(9) 0.5433(8) 0.5087(7) 0.052(3) Uani 1 1 d . U . . .
H54 H -0.0705 0.5485 0.4775 0.062 Uiso 1 1 calc R U . . .
C55 C 0.2537(11) 0.5122(9) 0.6361(10) 0.069(3) Uani 1 1 d . U . . .
C56 C 0.0087(13) 0.3709(8) 0.4755(10) 0.073(4) Uani 1 1 d . U . . .
C57 C -0.1697(8) 0.7319(9) 0.5223(6) 0.049(2) Uani 1 1 d . U . . .
C58 C -0.2392(9) 0.6567(11) 0.5700(8) 0.070(4) Uani 1 1 d . U . . .
H58 H -0.2090 0.6027 0.6044 0.083 Uiso 1 1 calc R U . . .
C59 C -0.3442(13) 0.6545(14) 0.5713(10) 0.090(4) Uani 1 1 d . U . . .
C60 C -0.3884(10) 0.7350(13) 0.5299(10) 0.076(4) Uani 1 1 d . U . . .
H60 H -0.4632 0.7364 0.5312 0.091 Uiso 1 1 calc R U . . .
C61 C -0.3297(10) 0.8164(13) 0.4852(9) 0.082(4) Uani 1 1 d . U . . .
C62 C -0.2179(8) 0.8140(10) 0.4777(7) 0.058(3) Uani 1 1 d . U . . .
H62 H -0.1756 0.8669 0.4432 0.070 Uiso 1 1 calc R U . . .
C63 C -0.4149(11) 0.5708(16) 0.6287(17) 0.112(6) Uani 1 1 d . U . . .
C64 C -0.3760(13) 0.9047(16) 0.4373(13) 0.096(5) Uani 1 1 d . U . . .
C65 C 0.9017(11) 0.4300(13) 0.2072(10) 0.091(5) Uani 1 1 d . U . . .
H65A H 0.9616 0.4722 0.1702 0.109 Uiso 1 1 calc R U . . .
H65B H 0.9316 0.3797 0.2507 0.109 Uiso 1 1 calc R U . . .
C66 C 0.8674(10) 0.3796(13) 0.1321(9) 0.081(4) Uani 1 1 d . U . . .
H66A H 0.8453 0.4288 0.0828 0.097 Uiso 1 1 calc R U . . .
H66B H 0.9294 0.3376 0.0953 0.097 Uiso 1 1 calc R U . . .
C67 C 0.7454(12) 0.2642(9) 0.1188(8) 0.072(3) Uani 1 1 d . U . . .
H67A H 0.8087 0.2220 0.0842 0.087 Uiso 1 1 calc R U . . .
H67B H 0.7196 0.3079 0.0676 0.087 Uiso 1 1 calc R U . . .
C68 C 0.6538(14) 0.2022(10) 0.1841(10) 0.083(4) Uani 1 1 d . U . . .
H68A H 0.6225 0.1671 0.1419 0.100 Uiso 1 1 calc R U . . .
H68B H 0.6816 0.1536 0.2306 0.100 Uiso 1 1 calc R U . . .
C69 C 0.4668(14) 0.2313(11) 0.2844(9) 0.091(5) Uani 1 1 d . U . . .
H69A H 0.4285 0.2647 0.3450 0.109 Uiso 1 1 calc R U . . .
H69B H 0.4773 0.1609 0.3058 0.109 Uiso 1 1 calc R U . . .
C70 C 0.3991(13) 0.2430(11) 0.2151(10) 0.092(5) Uani 1 1 d . U . . .
H70A H 0.3273 0.2170 0.2510 0.111 Uiso 1 1 calc R U . . .
H70B H 0.4337 0.2019 0.1594 0.111 Uiso 1 1 calc R U . . .
C71A C 0.277(2) 0.432(3) 0.274(2) 0.079(11) Uani 0.55(5) 1 d D U P A 1
H71A H 0.2008 0.4147 0.2832 0.095 Uiso 0.55(5) 1 calc R U P A 1
H71B H 0.2988 0.4056 0.3347 0.095 Uiso 0.55(5) 1 calc R U P A 1
C72A C 0.281(4) 0.544(3) 0.261(3) 0.088(13) Uani 0.55(5) 1 d D U P A 1
H72A H 0.2795 0.5684 0.1912 0.105 Uiso 0.55(5) 1 calc R U P A 1
H72B H 0.2148 0.5734 0.3072 0.105 Uiso 0.55(5) 1 calc R U P A 1
C73A C 0.407(4) 0.674(3) 0.241(4) 0.106(12) Uani 0.55(5) 1 d . U P A 1
H73A H 0.3404 0.7184 0.2566 0.127 Uiso 0.55(5) 1 calc R U P A 1
H73B H 0.4363 0.6765 0.1671 0.127 Uiso 0.55(5) 1 calc R U P A 1
C74A C 0.491(2) 0.711(3) 0.283(3) 0.099(14) Uani 0.55(5) 1 d D U P A 1
H74A H 0.5033 0.7812 0.2618 0.119 Uiso 0.55(5) 1 calc R U P A 1
H74B H 0.4731 0.6994 0.3572 0.119 Uiso 0.55(5) 1 calc R U P A 1
C71B C 0.288(7) 0.419(6) 0.309(6) 0.16(3) Uani 0.45(5) 1 d . U P A 2
H71C H 0.2178 0.3879 0.3362 0.194 Uiso 0.45(5) 1 calc R U P A 2
H71D H 0.3340 0.3999 0.3557 0.194 Uiso 0.45(5) 1 calc R U P A 2
C72B C 0.272(7) 0.525(5) 0.293(5) 0.090(17) Uani 0.45(5) 1 d . U P A 2
H72C H 0.2562 0.5464 0.2277 0.108 Uiso 0.45(5) 1 calc R U P A 2
H72D H 0.2141 0.5525 0.3481 0.108 Uiso 0.45(5) 1 calc R U P A 2
C73B C 0.372(2) 0.654(2) 0.283(3) 0.051(8) Uani 0.45(5) 1 d D U P A 2
H73C H 0.3076 0.6823 0.3326 0.061 Uiso 0.45(5) 1 calc R U P A 2
H73D H 0.3683 0.6815 0.2145 0.061 Uiso 0.45(5) 1 calc R U P A 2
C74B C 0.4789(15) 0.678(3) 0.301(3) 0.078(13) Uani 0.45(5) 1 d D U P A 2
H74C H 0.4775 0.7503 0.3012 0.094 Uiso 0.45(5) 1 calc R U P A 2
H74D H 0.4784 0.6499 0.3700 0.094 Uiso 0.45(5) 1 calc R U P A 2
C75 C 0.6827(15) 0.6892(10) 0.2314(10) 0.085(4) Uani 1 1 d . U . . .
H75A H 0.6796 0.7032 0.3002 0.102 Uiso 1 1 calc R U . . .
H75B H 0.6902 0.7515 0.1877 0.102 Uiso 1 1 calc R U . . .
C76 C 0.7800(13) 0.6189(13) 0.1924(10) 0.096(5) Uani 1 1 d . U . . .
H76A H 0.8479 0.6539 0.1751 0.115 Uiso 1 1 calc R U . . .
H76B H 0.7740 0.5943 0.1304 0.115 Uiso 1 1 calc R U . . .
C77 C 0.6884(12) 0.2628(11) 0.4766(9) 0.076(4) Uani 1 1 d . U . . .
C78 C 0.719(2) 0.2130(18) 0.5587(18) 0.153(8) Uani 1 1 d . U . . .
H78A H 0.7992 0.2027 0.5412 0.229 Uiso 1 1 calc R U . . .
H78B H 0.6866 0.1497 0.5759 0.229 Uiso 1 1 calc R U . . .
H78C H 0.6939 0.2519 0.6164 0.229 Uiso 1 1 calc R U . . .
C79 C 0.5550(14) 0.0177(13) 0.7257(12) 0.098(5) Uani 1 1 d . U . . .
H79A H 0.4753 0.0274 0.7398 0.147 Uiso 1 1 calc R U . . .
H79B H 0.5895 0.0480 0.6583 0.147 Uiso 1 1 calc R U . . .
H79C H 0.5789 0.0479 0.7754 0.147 Uiso 1 1 calc R U . . .
C80 C 0.588(2) -0.0921(17) 0.7314(16) 0.164(9) Uani 1 1 d D U . . .
H80A H 0.5800 -0.1182 0.6709 0.197 Uiso 1 1 calc R U . . .
H80B H 0.6666 -0.1006 0.7288 0.197 Uiso 1 1 calc R U . . .
C81 C 0.5256(13) -0.1526(13) 0.8222(14) 0.117(6) Uani 1 1 d D U . . .
H81A H 0.4481 -0.1468 0.8213 0.140 Uiso 1 1 calc R U . . .
H81B H 0.5287 -0.1219 0.8819 0.140 Uiso 1 1 calc R U . . .
C82 C 0.5570(16) -0.2594(13) 0.8387(13) 0.109(5) Uani 1 1 d D U . . .
H82A H 0.6359 -0.2681 0.8345 0.131 Uiso 1 1 calc R U . . .
H82B H 0.5446 -0.2940 0.7850 0.131 Uiso 1 1 calc R U . . .
C83 C 0.491(2) -0.3046(17) 0.941(3) 0.191(12) Uani 1 1 d D U . . .
H83A H 0.5107 -0.2761 0.9952 0.229 Uiso 1 1 calc R U . . .
H83B H 0.4120 -0.2883 0.9491 0.229 Uiso 1 1 calc R U . . .
C84 C 0.5118(18) -0.4148(16) 0.9527(18) 0.137(7) Uani 1 1 d D U . . .
H84A H 0.4837 -0.4439 0.9050 0.206 Uiso 1 1 calc R U . . .
H84B H 0.4747 -0.4404 1.0214 0.206 Uiso 1 1 calc R U . . .
H84C H 0.5906 -0.4312 0.9391 0.206 Uiso 1 1 calc R U . . .
B1 B 0.1981(9) 0.1574(8) 0.9437(7) 0.042(2) Uani 1 1 d . U . . .
B2 B -0.0461(9) 0.7343(8) 0.5349(8) 0.043(2) Uani 1 1 d . U . . .
N1 N 0.6709(9) 0.3018(8) 0.4120(7) 0.073(3) Uani 1 1 d . U . . .
O1 O 0.7753(7) 0.3198(7) 0.1854(6) 0.069(2) Uani 1 1 d . U . . .
O2 O 0.5721(7) 0.2707(6) 0.2398(5) 0.064(2) Uani 1 1 d . U . . .
O3A O 0.379(6) 0.578(3) 0.280(5) 0.072(6) Uani 0.55(5) 1 d . U P A 1
O3B O 0.373(7) 0.546(2) 0.293(7) 0.072(6) Uani 0.45(5) 1 d D U P A 2
O4 O 0.5841(8) 0.6464(6) 0.2324(7) 0.085(3) Uani 1 1 d D U . . .
O5 O 0.6031(6) 0.4683(5) 0.1669(5) 0.0536(17) Uani 1 1 d . U . . .
O6 O 0.4990(6) 0.4399(6) 0.3792(6) 0.066(2) Uani 1 1 d . U . . .
F1A F 0.5449(12) 0.3461(12) 0.8090(13) 0.115(6) Uani 0.69(2) 1 d . U P B 1
F2A F 0.6797(10) 0.2486(9) 0.8259(12) 0.088(5) Uani 0.69(2) 1 d . U P B 1
F3A F 0.5932(9) 0.3349(9) 0.9411(9) 0.070(4) Uani 0.69(2) 1 d . U P B 1
F1B F 0.689(2) 0.244(2) 0.897(3) 0.097(10) Uani 0.31(2) 1 d . U P B 2
F2B F 0.556(3) 0.370(2) 0.893(3) 0.090(9) Uani 0.31(2) 1 d . U P B 2
F3B F 0.619(3) 0.275(3) 0.781(2) 0.101(10) Uani 0.31(2) 1 d . U P B 2
F4 F 0.5994(5) -0.0756(6) 1.0239(6) 0.082(2) Uani 1 1 d . U . . .
F5 F 0.5214(6) -0.0127(6) 1.1604(6) 0.082(2) Uani 1 1 d . U . . .
F6 F 0.4330(5) -0.1084(5) 1.1031(5) 0.0725(18) Uani 1 1 d . U . . .
F7 F 0.2731(9) 0.2076(8) 0.5232(7) 0.125(4) Uani 1 1 d . U . . .
F8 F 0.4049(9) 0.2330(8) 0.5733(7) 0.117(3) Uani 1 1 d . U . . .
F9 F 0.4051(8) 0.1113(6) 0.4920(6) 0.102(3) Uani 1 1 d . U . . .
F10A F 0.310(3) -0.207(2) 0.770(3) 0.098(9) Uani 0.331(17) 1 d . U P C 1
F11A F 0.1332(17) -0.1822(12) 0.8277(17) 0.067(7) Uani 0.331(17) 1 d . U P C 1
F12A F 0.214(3) -0.1829(18) 0.6775(19) 0.083(8) Uani 0.331(17) 1 d . U P C 1
F10B F 0.1468(12) -0.1724(10) 0.7339(15) 0.102(5) Uani 0.669(17) 1 d . U P C 2
F11B F 0.3140(11) -0.1961(8) 0.6871(10) 0.084(4) Uani 0.669(17) 1 d . U P C 2
F12B F 0.2502(13) -0.2031(8) 0.8383(9) 0.085(4) Uani 0.669(17) 1 d . U P C 2
F13 F 0.1501(8) 0.5155(6) 1.0832(6) 0.095(3) Uani 1 1 d . U . . .
F14 F 0.1216(8) 0.6127(5) 0.9602(7) 0.098(3) Uani 1 1 d . U . . .
F15 F 0.2741(7) 0.5337(7) 0.9505(7) 0.101(3) Uani 1 1 d . U . . .
F16 F -0.0802(5) 0.4799(4) 0.7597(4) 0.0572(14) Uani 1 1 d . U . . .
F17 F -0.1757(5) 0.3949(6) 0.8855(5) 0.0707(19) Uani 1 1 d . U . . .
F18 F -0.0760(6) 0.3247(5) 0.7559(5) 0.0668(17) Uani 1 1 d . U . . .
F19 F -0.1215(6) -0.1003(5) 1.0491(6) 0.081(2) Uani 1 1 d . U . . .
F20 F -0.2082(5) 0.0339(6) 1.0313(6) 0.081(2) Uani 1 1 d . U . . .
F21 F -0.2381(8) -0.0403(8) 1.1764(7) 0.113(3) Uani 1 1 d . U . . .
F22 F -0.0669(6) 0.1990(5) 1.3518(5) 0.0687(18) Uani 1 1 d . U . . .
F23 F 0.1023(6) 0.1517(6) 1.3315(5) 0.082(2) Uani 1 1 d . U . . .
F24 F -0.0282(7) 0.0503(5) 1.3962(4) 0.077(2) Uani 1 1 d . U . . .
F25 F 0.2320(6) 1.0095(5) 0.4428(5) 0.0709(18) Uani 1 1 d . U . . .
F26 F 0.3582(6) 0.9052(7) 0.3769(8) 0.105(3) Uani 1 1 d . U . . .
F27 F 0.3040(6) 1.0209(5) 0.2850(6) 0.080(2) Uani 1 1 d . U . . .
F28 F 0.1867(7) 0.7170(6) 0.1196(6) 0.087(2) Uani 1 1 d . U . . .
F29 F 0.0149(6) 0.7557(7) 0.1484(5) 0.094(2) Uani 1 1 d . U . . .
F30 F 0.1326(8) 0.8591(6) 0.0806(5) 0.094(2) Uani 1 1 d . U . . .
F31 F -0.1856(6) 0.6305(4) 0.9121(4) 0.0693(18) Uani 1 1 d . U . . .
F32 F -0.0832(6) 0.7105(6) 0.9657(5) 0.078(2) Uani 1 1 d . U . . .
F33 F -0.2474(6) 0.7623(5) 0.9853(4) 0.0669(17) Uani 1 1 d . U . . .
F34A F -0.121(2) 1.0774(14) 0.8087(14) 0.099(7) Uani 0.454(18) 1 d . U P D 1
F35A F 0.0109(16) 1.0725(12) 0.6790(18) 0.088(6) Uani 0.454(18) 1 d . U P D 1
F36A F -0.1439(17) 1.0923(12) 0.6657(17) 0.079(6) Uani 0.454(18) 1 d . U P D 1
F34B F -0.0537(19) 1.0902(10) 0.6345(10) 0.088(5) Uani 0.546(18) 1 d . U P D 2
F35B F -0.1955(11) 1.0892(9) 0.7613(14) 0.084(5) Uani 0.546(18) 1 d . U P D 2
F36B F -0.0395(14) 1.0718(9) 0.7810(13) 0.071(5) Uani 0.546(18) 1 d . U P D 2
F37 F 0.3474(7) 0.5232(8) 0.5639(7) 0.108(3) Uani 1 1 d . U . . .
F38 F 0.2536(5) 0.5701(5) 0.7010(5) 0.0598(16) Uani 1 1 d . U . . .
F39 F 0.2670(9) 0.4221(7) 0.6841(8) 0.115(3) Uani 1 1 d . U . . .
F40 F 0.0172(8) 0.3802(6) 0.3829(6) 0.096(3) Uani 1 1 d . U . . .
F41 F 0.0414(10) 0.2857(7) 0.5066(8) 0.112(3) Uani 1 1 d . U . . .
F42 F -0.1027(10) 0.3600(8) 0.5160(9) 0.141(4) Uani 1 1 d . U . . .
F43 F -0.3680(13) 0.5104(12) 0.6794(11) 0.170(5) Uani 1 1 d . U . . .
F44 F -0.4204(9) 0.5197(8) 0.5409(8) 0.121(3) Uani 1 1 d . U . . .
F45 F -0.5096(9) 0.5908(10) 0.6684(9) 0.151(4) Uani 1 1 d . U . . .
F46A F -0.4660(17) 0.968(2) 0.4876(15) 0.102(7) Uani 0.52(3) 1 d . U P E 1
F47A F -0.3909(18) 0.8783(18) 0.3505(14) 0.073(5) Uani 0.52(3) 1 d . U P E 1
F48A F -0.3031(18) 1.0008(18) 0.4012(16) 0.083(6) Uani 0.52(3) 1 d . U P E 1
F46B F -0.4894(13) 0.906(2) 0.4943(12) 0.075(7) Uani 0.48(3) 1 d . U P E 2
F47B F -0.388(3) 0.922(3) 0.340(2) 0.113(10) Uani 0.48(3) 1 d . U P E 2
F48B F -0.341(2) 0.9751(16) 0.444(2) 0.080(7) Uani 0.48(3) 1 d . U P E 2
Mg1 Mg 0.6363(3) 0.3835(3) 0.2848(2) 0.0529(8) Uani 1 1 d . U . . .
Se1 Se 0.78830(9) 0.50876(10) 0.29153(8) 0.0687(4) Uani 1 1 d . U . . .
Se2 Se 0.37346(10) 0.37510(11) 0.15707(10) 0.0824(5) Uani 1 1 d . U . . .

loop_
_atom_site_aniso_label
_atom_site_aniso_U_11
_atom_site_aniso_U_22
_atom_site_aniso_U_33
_atom_site_aniso_U_23
_atom_site_aniso_U_13
_atom_site_aniso_U_12
C1 0.054(5) 0.039(5) 0.037(4) -0.004(4) -0.009(4) -0.029(4)
C2 0.079(7) 0.050(6) 0.046(5) -0.004(4) -0.012(5) -0.039(5)
C3 0.063(6) 0.051(6) 0.055(5) 0.000(5) -0.013(5) -0.035(5)
C4 0.043(5) 0.085(9) 0.049(5) -0.028(6) -0.002(4) -0.029(5)
C5 0.048(5) 0.054(6) 0.049(5) -0.009(5) -0.011(4) -0.013(4)
C6 0.046(5) 0.060(7) 0.042(5) -0.002(4) -0.010(4) -0.027(5)
C7 0.068(8) 0.089(10) 0.058(6) -0.015(7) 0.008(6) -0.048(7)
C8 0.050(6) 0.063(8) 0.081(8) 0.008(6) -0.031(6) -0.011(5)
C9 0.051(5) 0.045(6) 0.043(4) 0.010(4) -0.018(4) -0.024(4)
C10 0.085(7) 0.031(5) 0.042(5) -0.001(4) -0.020(5) -0.013(5)
C11 0.074(7) 0.046(6) 0.044(5) 0.005(4) -0.007(5) -0.023(5)
C12 0.066(6) 0.053(7) 0.038(5) -0.011(4) -0.012(4) -0.007(5)
C13 0.053(5) 0.038(5) 0.050(5) 0.001(4) -0.023(4) -0.014(4)
C14 0.051(5) 0.032(5) 0.050(5) 0.004(4) -0.023(4) -0.013(4)
C15 0.116(10) 0.058(8) 0.045(6) 0.000(5) -0.021(7) -0.011(7)
C16 0.064(7) 0.039(6) 0.057(6) -0.007(5) -0.023(5) -0.012(5)
C17 0.054(5) 0.042(5) 0.030(4) 0.003(4) -0.008(4) -0.026(4)
C18 0.082(7) 0.040(6) 0.043(5) 0.005(4) -0.027(5) -0.026(5)
C19 0.076(7) 0.044(6) 0.047(5) -0.001(4) -0.029(5) -0.029(5)
C20 0.081(7) 0.042(6) 0.044(5) -0.004(4) -0.022(5) -0.014(5)
C21 0.069(6) 0.039(6) 0.037(4) 0.007(4) -0.011(4) -0.019(5)
C22 0.069(6) 0.040(6) 0.032(4) 0.001(4) -0.008(4) -0.032(5)
C23 0.098(9) 0.033(6) 0.085(8) 0.008(5) -0.047(7) -0.036(6)
C24 0.097(8) 0.036(6) 0.046(5) 0.010(4) -0.035(6) -0.035(5)
C25 0.049(5) 0.035(5) 0.036(4) -0.003(4) -0.014(4) -0.015(4)
C26 0.055(5) 0.049(6) 0.039(4) -0.013(4) -0.013(4) -0.021(4)
C27 0.064(6) 0.040(6) 0.054(5) -0.013(4) -0.012(5) -0.029(5)
C28 0.051(5) 0.036(5) 0.040(4) -0.004(4) -0.003(4) -0.012(4)
C29 0.059(6) 0.027(5) 0.041(4) -0.005(4) -0.021(4) -0.002(4)
C30 0.050(5) 0.025(4) 0.050(5) 0.000(4) -0.024(4) -0.008(4)
C31 0.100(9) 0.066(8) 0.043(5) -0.001(5) 0.000(6) -0.058(7)
C32 0.085(8) 0.050(7) 0.043(5) -0.009(5) -0.026(5) -0.007(6)
C33 0.033(4) 0.030(5) 0.041(4) 0.002(3) -0.011(3) -0.004(3)
C34 0.041(5) 0.039(5) 0.041(4) -0.003(4) -0.008(4) -0.008(4)
C35 0.048(5) 0.032(5) 0.062(6) -0.003(4) -0.009(5) -0.007(4)
C36 0.040(5) 0.052(6) 0.041(5) 0.010(4) -0.004(4) -0.006(4)
C37 0.042(5) 0.044(6) 0.040(4) 0.002(4) -0.008(4) -0.002(4)
C38 0.029(4) 0.027(4) 0.051(5) -0.001(4) -0.015(4) 0.000(3)
C39 0.060(7) 0.061(8) 0.069(7) -0.003(6) -0.013(5) -0.025(6)
C40 0.068(7) 0.065(8) 0.044(5) -0.001(5) -0.015(5) -0.014(6)
C41 0.041(4) 0.032(5) 0.042(4) 0.000(4) -0.009(4) -0.010(4)
C42 0.050(5) 0.035(5) 0.038(4) -0.004(4) -0.006(4) -0.020(4)
C43 0.064(6) 0.036(5) 0.042(5) 0.004(4) -0.012(4) -0.002(4)
C44 0.065(6) 0.048(6) 0.040(5) -0.010(4) -0.006(4) -0.009(5)
C45 0.048(5) 0.035(5) 0.047(5) -0.002(4) -0.011(4) -0.006(4)
C46 0.047(5) 0.035(5) 0.049(5) 0.000(4) -0.011(4) -0.007(4)
C47 0.095(9) 0.034(6) 0.047(5) -0.006(4) 0.005(6) -0.023(5)
C48 0.079(8) 0.041(6) 0.049(6) -0.005(5) -0.008(6) 0.001(6)
C49 0.057(5) 0.038(5) 0.036(4) 0.001(4) -0.011(4) -0.023(4)
C50 0.066(6) 0.033(5) 0.053(5) -0.016(4) -0.022(5) -0.009(4)
C51 0.065(6) 0.043(6) 0.047(5) -0.010(4) -0.019(5) -0.001(5)
C52 0.078(7) 0.039(6) 0.052(5) -0.008(4) -0.021(5) -0.012(5)
C53 0.090(8) 0.030(5) 0.047(5) -0.002(4) -0.022(5) -0.026(5)
C54 0.076(7) 0.048(6) 0.036(4) -0.001(4) -0.013(5) -0.032(5)
C55 0.082(8) 0.050(7) 0.078(8) -0.030(6) -0.024(7) 0.019(6)
C56 0.130(11) 0.028(6) 0.076(8) 0.006(5) -0.051(8) -0.033(6)
C57 0.040(5) 0.074(7) 0.033(4) -0.012(4) -0.006(4) -0.017(5)
C58 0.050(6) 0.111(10) 0.050(6) -0.027(6) 0.001(5) -0.041(6)
C59 0.081(7) 0.123(10) 0.065(7) -0.029(7) -0.001(6) -0.035(7)
C60 0.048(5) 0.116(9) 0.067(6) -0.038(6) -0.003(5) -0.029(6)
C61 0.059(7) 0.140(13) 0.058(7) -0.046(8) -0.024(6) 0.010(8)
C62 0.038(5) 0.098(9) 0.037(5) -0.029(5) 0.004(4) -0.006(5)
C63 0.035(6) 0.136(16) 0.160(17) -0.012(13) -0.005(9) -0.049(8)
C64 0.076(8) 0.121(10) 0.098(8) -0.033(8) -0.033(7) 0.015(8)
C65 0.057(7) 0.152(15) 0.066(7) -0.028(9) -0.016(6) 0.003(8)
C66 0.050(6) 0.137(14) 0.049(6) -0.026(7) 0.000(5) 0.003(7)
C67 0.107(10) 0.056(8) 0.053(6) -0.022(6) -0.020(6) 0.010(7)
C68 0.141(13) 0.046(7) 0.060(7) -0.012(6) -0.027(8) 0.012(8)
C69 0.131(12) 0.086(10) 0.056(7) 0.013(6) -0.016(7) -0.071(9)
C70 0.105(10) 0.088(10) 0.066(7) -0.017(7) 0.024(7) -0.049(8)
C71A 0.033(10) 0.16(3) 0.049(14) -0.065(18) 0.007(9) -0.015(13)
C72A 0.054(18) 0.14(3) 0.08(2) -0.08(2) -0.028(18) 0.04(2)
C73A 0.112(16) 0.116(16) 0.102(15) -0.005(11) -0.053(11) 0.001(11)
C74A 0.15(3) 0.05(2) 0.13(3) -0.025(18) -0.10(2) 0.008(17)
C71B 0.16(5) 0.16(4) 0.11(4) 0.00(4) 0.05(3) -0.03(4)
C72B 0.07(2) 0.11(3) 0.09(3) 0.00(2) -0.02(3) 0.00(2)
C73B 0.059(15) 0.031(14) 0.061(17) -0.015(12) -0.018(13) 0.014(11)
C74B 0.11(2) 0.04(2) 0.09(2) -0.034(18) -0.047(18) 0.049(18)
C75 0.141(13) 0.060(8) 0.068(7) -0.004(6) -0.044(8) -0.028(8)
C76 0.113(11) 0.126(14) 0.055(7) 0.012(8) -0.021(7) -0.071(10)
C77 0.092(9) 0.090(10) 0.047(6) 0.020(6) -0.023(6) -0.037(8)
C78 0.149(10) 0.158(10) 0.151(10) 0.003(6) -0.047(6) -0.017(6)
C79 0.109(7) 0.103(7) 0.088(6) -0.018(5) -0.029(5) -0.024(5)
C80 0.180(13) 0.170(14) 0.130(11) -0.024(10) -0.017(10) -0.023(11)
C81 0.082(10) 0.135(17) 0.121(13) -0.017(12) 0.002(9) -0.030(10)
C82 0.119(13) 0.115(15) 0.103(12) -0.013(10) -0.035(10) -0.039(12)
C83 0.108(16) 0.18(2) 0.27(3) -0.05(2) -0.026(19) 0.005(16)
C84 0.127(11) 0.131(12) 0.170(12) 0.002(10) -0.068(9) -0.034(9)
B1 0.058(6) 0.037(6) 0.037(5) -0.002(4) -0.017(4) -0.022(5)
B2 0.048(6) 0.040(6) 0.043(5) -0.003(4) -0.011(5) -0.019(5)
N1 0.095(7) 0.080(7) 0.049(5) 0.016(5) -0.029(5) -0.029(6)
O1 0.078(5) 0.082(6) 0.054(4) -0.021(4) -0.031(4) 0.020(5)
O2 0.103(6) 0.051(5) 0.045(4) -0.004(3) -0.026(4) -0.020(4)
O3A 0.077(10) 0.049(19) 0.102(18) -0.03(2) -0.044(11) 0.03(2)
O3B 0.077(10) 0.049(19) 0.102(18) -0.03(2) -0.044(11) 0.03(2)
O4 0.132(8) 0.044(5) 0.107(7) -0.018(5) -0.075(7) -0.002(5)
O5 0.060(4) 0.049(4) 0.059(4) -0.010(3) -0.027(3) 0.000(3)
O6 0.063(4) 0.073(6) 0.059(4) -0.015(4) -0.005(4) -0.008(4)
F1A 0.103(8) 0.109(9) 0.137(10) 0.052(8) -0.042(7) -0.072(7)
F2A 0.069(7) 0.073(7) 0.107(9) -0.003(6) 0.009(7) -0.040(5)
F3A 0.070(6) 0.067(7) 0.074(6) -0.019(5) -0.004(5) -0.045(5)
F1B 0.074(12) 0.109(14) 0.115(15) 0.007(11) -0.031(10) -0.037(9)
F2B 0.090(13) 0.082(13) 0.092(13) -0.013(10) -0.005(10) -0.023(10)
F3B 0.099(14) 0.100(14) 0.090(13) 0.004(10) 0.004(10) -0.044(11)
F4 0.049(3) 0.096(5) 0.097(5) -0.012(4) -0.014(3) 0.001(3)
F5 0.075(4) 0.091(5) 0.091(5) -0.001(4) -0.042(4) -0.011(4)
F6 0.056(3) 0.065(4) 0.092(4) 0.013(3) -0.019(3) -0.007(3)
F7 0.126(6) 0.130(7) 0.085(5) 0.046(5) -0.006(5) 0.016(6)
F8 0.141(5) 0.108(5) 0.096(4) 0.000(4) -0.009(4) -0.064(4)
F9 0.137(7) 0.078(5) 0.066(4) 0.008(4) 0.007(4) -0.009(5)
F10A 0.096(13) 0.080(13) 0.122(15) 0.000(10) -0.036(11) -0.016(10)
F11A 0.080(10) 0.021(8) 0.084(11) -0.010(7) 0.012(8) -0.030(7)
F12A 0.117(14) 0.058(11) 0.072(11) -0.010(8) -0.017(9) -0.022(10)
F10B 0.086(7) 0.072(7) 0.162(12) -0.018(7) -0.048(8) -0.033(6)
F11B 0.095(8) 0.051(6) 0.091(7) -0.022(5) 0.011(6) -0.026(5)
F12B 0.141(10) 0.045(6) 0.069(6) 0.007(5) -0.027(6) -0.023(6)
F13 0.144(6) 0.070(5) 0.094(5) -0.015(4) -0.058(5) -0.042(4)
F14 0.139(6) 0.040(4) 0.144(6) -0.012(4) -0.085(5) -0.012(4)
F15 0.101(5) 0.084(5) 0.132(6) -0.026(5) -0.036(5) -0.050(4)
F16 0.079(4) 0.045(3) 0.051(3) 0.011(2) -0.025(3) -0.022(3)
F17 0.064(4) 0.093(5) 0.059(3) 0.012(3) -0.020(3) -0.042(3)
F18 0.096(5) 0.051(4) 0.072(4) -0.006(3) -0.049(3) -0.019(3)
F19 0.097(5) 0.062(4) 0.108(5) -0.029(4) -0.052(4) -0.019(4)
F20 0.058(4) 0.082(5) 0.112(5) -0.025(4) -0.030(4) -0.014(3)
F21 0.108(5) 0.135(5) 0.103(5) -0.019(4) -0.018(4) -0.069(4)
F22 0.086(4) 0.055(4) 0.074(4) -0.035(3) -0.029(3) 0.008(3)
F23 0.077(4) 0.124(6) 0.060(3) -0.032(4) -0.038(3) 0.003(4)
F24 0.118(5) 0.067(4) 0.040(3) -0.008(3) -0.015(3) 0.009(4)
F25 0.088(4) 0.065(4) 0.069(4) -0.006(3) -0.027(3) -0.036(3)
F26 0.061(4) 0.089(6) 0.175(8) -0.009(5) -0.047(5) -0.019(4)
F27 0.079(4) 0.066(4) 0.088(4) -0.011(4) 0.003(3) -0.045(3)
F28 0.105(5) 0.080(5) 0.083(4) -0.047(4) -0.026(4) 0.002(4)
F29 0.084(4) 0.141(5) 0.068(4) -0.008(4) -0.032(3) -0.038(4)
F30 0.148(7) 0.082(5) 0.042(3) 0.001(3) -0.011(4) -0.017(5)
F31 0.117(5) 0.032(3) 0.053(3) -0.001(2) -0.008(3) -0.029(3)
F32 0.088(4) 0.090(5) 0.055(3) 0.020(3) -0.025(3) -0.013(4)
F33 0.088(4) 0.054(4) 0.051(3) -0.006(3) -0.001(3) -0.020(3)
F34A 0.137(13) 0.069(9) 0.080(9) -0.026(8) -0.005(9) -0.002(9)
F35A 0.084(9) 0.046(8) 0.135(12) -0.007(8) -0.023(9) -0.022(7)
F36A 0.082(10) 0.043(8) 0.119(11) -0.005(7) -0.034(9) -0.011(7)
F34B 0.145(12) 0.045(7) 0.062(7) 0.000(5) -0.012(7) -0.009(8)
F35B 0.068(7) 0.035(6) 0.138(11) -0.023(6) -0.007(7) 0.007(5)
F36B 0.091(9) 0.046(7) 0.102(9) 0.000(6) -0.065(7) -0.018(6)
F37 0.082(4) 0.147(6) 0.102(5) -0.041(4) -0.026(4) 0.002(4)
F38 0.056(3) 0.065(4) 0.065(3) -0.022(3) -0.017(3) -0.017(3)
F39 0.144(7) 0.079(6) 0.156(7) -0.019(5) -0.093(6) 0.002(5)
F40 0.159(7) 0.074(5) 0.078(4) -0.020(4) -0.052(5) -0.042(5)
F41 0.157(6) 0.085(5) 0.121(5) -0.024(4) -0.071(4) -0.027(4)
F42 0.144(7) 0.115(7) 0.173(8) -0.057(6) -0.017(6) -0.083(6)
F43 0.146(8) 0.176(10) 0.182(10) 0.026(8) -0.020(7) -0.110(8)
F44 0.107(5) 0.134(6) 0.125(5) -0.042(4) -0.012(4) -0.042(4)
F45 0.114(7) 0.199(9) 0.131(7) -0.051(7) 0.019(6) -0.084(7)
F46A 0.075(9) 0.111(13) 0.097(9) -0.008(9) 0.001(7) 0.022(9)
F47A 0.091(9) 0.076(10) 0.056(7) 0.000(7) -0.031(6) 0.000(8)
F48A 0.071(9) 0.091(10) 0.079(10) -0.003(8) -0.019(7) 0.026(7)
F46B 0.047(7) 0.092(12) 0.074(8) 0.006(8) -0.009(6) 0.019(7)
F47B 0.119(13) 0.124(15) 0.098(12) 0.000(11) -0.034(9) -0.011(11)
F48B 0.074(10) 0.059(9) 0.101(12) -0.001(8) -0.022(9) 0.010(7)
Mg1 0.0605(19) 0.053(2) 0.0421(16) -0.0048(14) -0.0100(14) -0.0024(16)
Se1 0.0670(7) 0.0924(10) 0.0499(6) -0.0016(6) -0.0185(5) -0.0210(6)
Se2 0.0625(7) 0.1138(12) 0.0769(8) -0.0342(8) -0.0150(6) -0.0180(7)

loop_
_atom_type_symbol
_atom_type_description
_atom_type_scat_dispersion_real
_atom_type_scat_dispersion_imag
_atom_type_scat_source
C C 0.0033 0.0016 'International Tables Vol C Tables 4.2.6.8 and 6.1.1.4'
H H 0.0000 0.0000 'International Tables Vol C Tables 4.2.6.8 and 6.1.1.4'
B B 0.0013 0.0007 'International Tables Vol C Tables 4.2.6.8 and 6.1.1.4'
O O 0.0106 0.0060 'International Tables Vol C Tables 4.2.6.8 and 6.1.1.4'
F F 0.0171 0.0103 'International Tables Vol C Tables 4.2.6.8 and 6.1.1.4'
Mg Mg 0.0486 0.0363 'International Tables Vol C Tables 4.2.6.8 and 6.1.1.4'
Se Se -0.0929 2.2259 'International Tables Vol C Tables 4.2.6.8 and 6.1.1.4'
N N 0.0061 0.0033 'International Tables Vol C Tables 4.2.6.8 and 6.1.1.4'

loop_
_geom_angle_atom_site_label_1
_geom_angle_atom_site_label_2
_geom_angle_atom_site_label_3
_geom_angle
C6 C1 C2 115.9(9)
C6 C1 B1 122.8(8)
C2 C1 B1 120.7(9)
C3 C2 C1 121.9(11)
C3 C2 H2 119.0
C1 C2 H2 119.0
C4 C3 C2 121.2(9)
C4 C3 C7 116.9(11)
C2 C3 C7 121.9(12)
C3 C4 C5 118.0(10)
C3 C4 H4 121.0
C5 C4 H4 121.0
C6 C5 C4 120.2(10)
C6 C5 C8 122.5(9)
C4 C5 C8 117.2(9)
C5 C6 C1 122.6(9)
C5 C6 H6 118.7
C1 C6 H6 118.7
F3B C7 F2B 109(3)
F2A C7 F3A 108.7(13)
F2A C7 F1A 106.8(13)
F3A C7 F1A 100.9(14)
F3B C7 F1B 97(3)
F2B C7 F1B 112(2)
F3B C7 C3 110.6(17)
F2A C7 C3 117.3(13)
F2B C7 C3 118.3(16)
F3A C7 C3 111.7(10)
F1A C7 C3 110.2(11)
F1B C7 C3 108.2(16)
F5 C8 F4 106.2(9)
F5 C8 F6 107.4(10)
F4 C8 F6 106.8(10)
F5 C8 C5 111.4(10)
F4 C8 C5 112.1(10)
F6 C8 C5 112.5(8)
C10 C9 C14 114.9(8)
C10 C9 B1 119.4(8)
C14 C9 B1 125.2(8)
C11 C10 C9 121.8(9)
C11 C10 H10 119.1
C9 C10 H10 119.1
C12 C11 C10 121.0(9)
C12 C11 C15 120.3(9)
C10 C11 C15 118.5(10)
C11 C12 C13 118.5(9)
C11 C12 H12 120.7
C13 C12 H12 120.7
C14 C13 C12 120.9(9)
C14 C13 C16 120.9(9)
C12 C13 C16 118.0(9)
C13 C14 C9 122.8(9)
C13 C14 H14 118.6
C9 C14 H14 118.6
F9 C15 F7 102.4(10)
F9 C15 F8 109.0(13)
F7 C15 F8 103.9(12)
F9 C15 C11 115.6(11)
F7 C15 C11 111.1(12)
F8 C15 C11 113.7(10)
F10A C16 F12A 104(2)
F10B C16 F12B 117.2(13)
F10B C16 F11B 103.0(12)
F12B C16 F11B 98.7(11)
F10A C16 F11A 111(2)
F12A C16 F11A 97.8(18)
F10A C16 C13 116.2(16)
F10B C16 C13 112.0(10)
F12A C16 C13 115.8(14)
F12B C16 C13 112.3(9)
F11B C16 C13 112.5(9)
F11A C16 C13 110.0(10)
C18 C17 C22 116.2(9)
C18 C17 B1 124.5(9)
C22 C17 B1 119.2(8)
C19 C18 C17 123.1(9)
C19 C18 H18 118.4
C17 C18 H18 118.4
C20 C19 C18 119.4(9)
C20 C19 C23 120.6(10)
C18 C19 C23 120.0(9)
C19 C20 C21 119.8(10)
C19 C20 H20 120.1
C21 C20 H20 120.1
C20 C21 C22 120.5(10)
C20 C21 C24 119.4(10)
C22 C21 C24 120.0(9)
C21 C22 C17 120.7(9)
C21 C22 H22 119.6
C17 C22 H22 119.6
F14 C23 F15 109.0(10)
F14 C23 F13 108.6(11)
F15 C23 F13 101.1(10)
F14 C23 C19 114.7(10)
F15 C23 C19 112.3(11)
F13 C23 C19 110.3(9)
F17 C24 F18 108.7(8)
F17 C24 F16 105.1(9)
F18 C24 F16 105.9(7)
F17 C24 C21 112.6(7)
F18 C24 C21 111.3(10)
F16 C24 C21 112.8(8)
C30 C25 C26 115.9(8)
C30 C25 B1 121.5(8)
C26 C25 B1 121.9(7)
C27 C26 C25 120.7(8)
C27 C26 H26 119.6
C25 C26 H26 119.6
C26 C27 C28 122.2(9)
C26 C27 C31 118.5(8)
C28 C27 C31 118.9(9)
C29 C28 C27 117.5(8)
C29 C28 H28 121.3
C27 C28 H28 121.3
C30 C29 C28 121.8(8)
C30 C29 C32 119.2(9)
C28 C29 C32 118.9(9)
C29 C30 C25 121.7(8)
C29 C30 H30 119.1
C25 C30 H30 119.1
F21 C31 F20 111.0(13)
F21 C31 F19 108.3(10)
F20 C31 F19 101.9(9)
F21 C31 C27 114.4(9)
F20 C31 C27 114.2(9)
F19 C31 C27 105.9(11)
F23 C32 F22 107.5(9)
F23 C32 F24 109.6(9)
F22 C32 F24 103.1(9)
F23 C32 C29 113.7(9)
F22 C32 C29 111.9(9)
F24 C32 C29 110.6(9)
C34 C33 C38 116.3(8)
C34 C33 B2 123.0(7)
C38 C33 B2 120.3(8)
C33 C34 C35 122.2(8)
C33 C34 H34 118.9
C35 C34 H34 118.9
C36 C35 C34 121.0(9)
C36 C35 C39 118.7(9)
C34 C35 C39 120.3(9)
C35 C36 C37 118.3(8)
C35 C36 H36 120.8
C37 C36 H36 120.8
C36 C37 C38 120.5(8)
C36 C37 C40 119.4(8)
C38 C37 C40 119.9(9)
C33 C38 C37 121.5(8)
C33 C38 H38 119.2
C37 C38 H38 119.2
F26 C39 F27 108.2(10)
F26 C39 F25 106.5(10)
F27 C39 F25 105.5(10)
F26 C39 C35 111.0(10)
F27 C39 C35 114.3(10)
F25 C39 C35 111.0(9)
F30 C40 F28 104.0(10)
F30 C40 F29 106.1(9)
F28 C40 F29 108.1(10)
F30 C40 C37 112.3(10)
F28 C40 C37 112.6(9)
F29 C40 C37 113.1(9)
C42 C41 C46 116.4(8)
C42 C41 B2 120.6(8)
C46 C41 B2 122.4(8)
C43 C42 C41 121.4(9)
C43 C42 H42 119.3
C41 C42 H42 119.3
C44 C43 C42 122.2(9)
C44 C43 C47 118.3(8)
C42 C43 C47 119.4(9)
C43 C44 C45 118.4(8)
C43 C44 H44 120.8
C45 C44 H44 120.8
C46 C45 C44 121.4(9)
C46 C45 C48 119.8(9)
C44 C45 C48 118.6(8)
C45 C46 C41 120.2(9)
C45 C46 H46 119.9
C41 C46 H46 119.9
F32 C47 F33 106.1(8)
F32 C47 F31 106.1(10)
F33 C47 F31 105.8(9)
F32 C47 C43 115.0(10)
F33 C47 C43 111.6(10)
F31 C47 C43 111.7(8)
F34A C48 F36A 111.7(17)
F36B C48 F34B 106.2(15)
F36B C48 F35B 102.7(12)
F34B C48 F35B 106.0(14)
F34A C48 F35A 105.6(18)
F36A C48 F35A 100.6(15)
F34A C48 C45 115.1(13)
F36A C48 C45 111.4(12)
F36B C48 C45 115.6(11)
F34B C48 C45 114.7(10)
F35B C48 C45 110.4(11)
F35A C48 C45 111.2(11)
C54 C49 C50 114.7(9)
C54 C49 B2 125.2(9)
C50 C49 B2 119.9(8)
C51 C50 C49 120.9(9)
C51 C50 H50 119.5
C49 C50 H50 119.5
C52 C51 C50 122.7(10)
C52 C51 C55 120.6(10)
C50 C51 C55 116.7(9)
C53 C52 C51 116.6(10)
C53 C52 H52 121.7
C51 C52 H52 121.7
C52 C53 C54 123.8(9)
C52 C53 C56 120.8(10)
C54 C53 C56 115.4(10)
C53 C54 C49 121.2(10)
C53 C54 H54 119.4
C49 C54 H54 119.4
F38 C55 F37 106.0(11)
F38 C55 F39 103.3(11)
F37 C55 F39 104.7(10)
F38 C55 C51 118.4(9)
F37 C55 C51 111.7(10)
F39 C55 C51 111.5(11)
F40 C56 F41 113.0(11)
F40 C56 F42 101.5(12)
F41 C56 F42 97.0(11)
F40 C56 C53 116.6(10)
F41 C56 C53 114.5(11)
F42 C56 C53 111.5(11)
C62 C57 C58 116.1(10)
C62 C57 B2 120.4(9)
C58 C57 B2 122.5(10)
C59 C58 C57 126.0(15)
C59 C58 H58 117.0
C57 C58 H58 117.0
C58 C59 C60 116.3(15)
C58 C59 C63 122.2(17)
C60 C59 C63 121.1(15)
C59 C60 C61 123.1(13)
C59 C60 H60 118.4
C61 C60 H60 118.4
C60 C61 C62 119.5(14)
C60 C61 C64 124.0(14)
C62 C61 C64 116.4(15)
C61 C62 C57 118.8(12)
C61 C62 H62 120.6
C57 C62 H62 120.6
F45 C63 F43 115(2)
F45 C63 F44 102.2(13)
F43 C63 F44 105.9(18)
F45 C63 C59 117.8(19)
F43 C63 C59 113.7(13)
F44 C63 C59 99.1(15)
F48B C64 F47B 100(2)
F47A C64 F46A 111.2(17)
F48B C64 F46B 109.3(18)
F47B C64 F46B 99.9(18)
F48B C64 C61 114.4(17)
F47A C64 C61 106.5(16)
F47B C64 C61 129(2)
F46A C64 C61 125.3(17)
F46B C64 C61 101.7(17)
F47A C64 F48A 104.6(16)
F46A C64 F48A 88.3(18)
C61 C64 F48A 118.7(13)
C66 C65 Se1 115.5(9)
C66 C65 H65A 108.4
Se1 C65 H65A 108.4
C66 C65 H65B 108.4
Se1 C65 H65B 108.4
H65A C65 H65B 107.5
O1 C66 C65 109.1(10)
O1 C66 H66A 109.9
C65 C66 H66A 109.9
O1 C66 H66B 109.9
C65 C66 H66B 109.9
H66A C66 H66B 108.3
O1 C67 C68 105.9(9)
O1 C67 H67A 110.5
C68 C67 H67A 110.5
O1 C67 H67B 110.5
C68 C67 H67B 110.5
H67A C67 H67B 108.7
O2 C68 C67 105.5(10)
O2 C68 H68A 110.6
C67 C68 H68A 110.6
O2 C68 H68B 110.6
C67 C68 H68B 110.6
H68A C68 H68B 108.8
O2 C69 C70 112.1(10)
O2 C69 H69A 109.2
C70 C69 H69A 109.2
O2 C69 H69B 109.2
C70 C69 H69B 109.2
H69A C69 H69B 107.9
C69 C70 Se2 116.7(10)
C69 C70 H70A 108.1
Se2 C70 H70A 108.1
C69 C70 H70B 108.1
Se2 C70 H70B 108.1
H70A C70 H70B 107.3
C72A C71A Se2 110(2)
C72A C71A H71A 109.6
Se2 C71A H71A 109.6
C72A C71A H71B 109.6
Se2 C71A H71B 109.6
H71A C71A H71B 108.1
O3A C72A C71A 113(3)
O3A C72A H72A 109.0
C71A C72A H72A 109.0
O3A C72A H72B 109.0
C71A C72A H72B 109.0
H72A C72A H72B 107.8
O3A C73A C74A 114(4)
O3A C73A H73A 108.9
C74A C73A H73A 108.9
O3A C73A H73B 108.9
C74A C73A H73B 108.9
H73A C73A H73B 107.7
O4 C74A C73A 96(3)
O4 C74A H74A 112.5
C73A C74A H74A 112.5
O4 C74A H74B 112.5
C73A C74A H74B 112.5
H74A C74A H74B 110.0
C72B C71B Se2 104(5)
C72B C71B H71C 111.1
Se2 C71B H71C 111.1
C72B C71B H71D 111.1
Se2 C71B H71D 111.1
H71C C71B H71D 109.0
O3B C72B C71B 97(6)
O3B C72B H72C 112.4
C71B C72B H72C 112.4
O3B C72B H72D 112.4
C71B C72B H72D 112.4
H72C C72B H72D 109.9
O3B C73B C74B 106(4)
O3B C73B H73C 110.6
C74B C73B H73C 110.6
O3B C73B H73D 110.6
C74B C73B H73D 110.6
H73C C73B H73D 108.7
O4 C74B C73B 119(2)
O4 C74B H74C 107.5
C73B C74B H74C 107.5
O4 C74B H74D 107.5
C73B C74B H74D 107.5
H74C C74B H74D 107.0
O4 C75 C76 109.4(10)
O4 C75 H75A 109.8
C76 C75 H75A 109.8
O4 C75 H75B 109.8
C76 C75 H75B 109.8
H75A C75 H75B 108.3
C75 C76 Se1 111.5(9)
C75 C76 H76A 109.3
Se1 C76 H76A 109.3
C75 C76 H76B 109.3
Se1 C76 H76B 109.3
H76A C76 H76B 108.0
N1 C77 C78 175.8(17)
C77 C78 H78A 109.5
C77 C78 H78B 109.5
H78A C78 H78B 109.5
C77 C78 H78C 109.5
H78A C78 H78C 109.5
H78B C78 H78C 109.5
C80 C79 H79A 109.5
C80 C79 H79B 109.5
H79A C79 H79B 109.5
C80 C79 H79C 109.5
H79A C79 H79C 109.5
H79B C79 H79C 109.5
C81 C80 C79 116.1(18)
C81 C80 H80A 108.3
C79 C80 H80A 108.3
C81 C80 H80B 108.3
C79 C80 H80B 108.3
H80A C80 H80B 107.4
C80 C81 C82 120.3(17)
C80 C81 H81A 107.3
C82 C81 H81A 107.3
C80 C81 H81B 107.3
C82 C81 H81B 107.3
H81A C81 H81B 106.9
C81 C82 C83 111.6(15)
C81 C82 H82A 109.3
C83 C82 H82A 109.3
C81 C82 H82B 109.3
C83 C82 H82B 109.3
H82A C82 H82B 108.0
C84 C83 C82 112(2)
C84 C83 H83A 109.3
C82 C83 H83A 109.3
C84 C83 H83B 109.3
C82 C83 H83B 109.3
H83A C83 H83B 108.0
C83 C84 H84A 109.5
C83 C84 H84B 109.5
H84A C84 H84B 109.5
C83 C84 H84C 109.5
H84A C84 H84C 109.5
H84B C84 H84C 109.5
C9 B1 C1 102.1(8)
C9 B1 C17 110.7(7)
C1 B1 C17 116.0(8)
C9 B1 C25 114.2(7)
C1 B1 C25 111.9(7)
C17 B1 C25 102.4(8)
C49 B2 C33 105.1(8)
C49 B2 C41 111.4(8)
C33 B2 C41 114.2(8)
C49 B2 C57 112.1(8)
C33 B2 C57 111.2(8)
C41 B2 C57 103.0(7)
C77 N1 Mg1 178.3(12)
C67 O1 C66 111.4(9)
C67 O1 Mg1 111.3(7)
C66 O1 Mg1 119.8(8)
C69 O2 C68 113.8(11)
C69 O2 Mg1 127.8(8)
C68 O2 Mg1 114.2(8)
C73A O3A C72A 117(4)
C72B O3B C73B 106(6)
C75 O4 C74A 107.3(18)
C75 O4 C74B 119.8(15)
O6 Mg1 O5 90.6(3)
O6 Mg1 O2 99.5(4)
O5 Mg1 O2 87.2(3)
O6 Mg1 O1 177.4(4)
O5 Mg1 O1 89.4(3)
O2 Mg1 O1 77.9(4)
O6 Mg1 N1 87.7(4)
O5 Mg1 N1 176.9(4)
O2 Mg1 N1 95.7(4)
O1 Mg1 N1 92.3(4)
O6 Mg1 Se1 101.7(3)
O5 Mg1 Se1 90.6(2)
O2 Mg1 Se1 158.6(3)
O1 Mg1 Se1 80.8(3)
N1 Mg1 Se1 87.2(3)
C65 Se1 C76 98.1(7)
C65 Se1 Mg1 90.0(5)
C76 Se1 Mg1 106.5(4)
C71A Se2 C70 100.5(13)
C70 Se2 C71B 90(2)

loop_
_geom_bond_atom_site_label_1
_geom_bond_atom_site_label_2
_geom_bond_distance
C1 C6 1.404(14)
C1 C2 1.409(13)
C1 B1 1.640(15)
C2 C3 1.390(17)
C2 H2 0.9500
C3 C4 1.383(17)
C3 C7 1.483(14)
C4 C5 1.411(15)
C4 H4 0.9500
C5 C6 1.385(14)
C5 C8 1.493(15)
C6 H6 0.9500
C7 F3B 1.25(3)
C7 F2A 1.265(17)
C7 F2B 1.32(3)
C7 F3A 1.318(15)
C7 F1A 1.39(2)
C7 F1B 1.48(3)
C8 F5 1.328(14)
C8 F4 1.329(13)
C8 F6 1.365(13)
C9 C10 1.401(13)
C9 C14 1.422(13)
C9 B1 1.634(13)
C10 C11 1.392(13)
C10 H10 0.9500
C11 C12 1.373(15)
C11 C15 1.505(16)
C12 C13 1.379(14)
C12 H12 0.9500
C13 C14 1.357(13)
C13 C16 1.504(14)
C14 H14 0.9500
C15 F9 1.294(15)
C15 F7 1.305(16)
C15 F8 1.327(16)
C16 F10A 1.23(3)
C16 F10B 1.275(16)
C16 F12A 1.31(3)
C16 F12B 1.319(15)
C16 F11B 1.353(16)
C16 F11A 1.42(2)
C17 C18 1.377(13)
C17 C22 1.394(14)
C17 B1 1.651(15)
C18 C19 1.374(15)
C18 H18 0.9500
C19 C20 1.353(15)
C19 C23 1.525(13)
C20 C21 1.370(14)
C20 H20 0.9500
C21 C22 1.384(15)
C21 C24 1.529(15)
C22 H22 0.9500
C23 F14 1.280(14)
C23 F15 1.324(15)
C23 F13 1.362(14)
C24 F17 1.328(13)
C24 F18 1.338(11)
C24 F16 1.348(11)
C25 C30 1.415(11)
C25 C26 1.416(12)
C25 B1 1.664(13)
C26 C27 1.377(14)
C26 H26 0.9500
C27 C28 1.387(13)
C27 C31 1.557(15)
C28 C29 1.378(13)
C28 H28 0.9500
C29 C30 1.370(13)
C29 C32 1.502(12)
C30 H30 0.9500
C31 F21 1.263(13)
C31 F20 1.294(15)
C31 F19 1.399(15)
C32 F23 1.321(14)
C32 F22 1.344(13)
C32 F24 1.374(13)
C33 C34 1.391(12)
C33 C38 1.393(12)
C33 B2 1.630(13)
C34 C35 1.404(13)
C34 H34 0.9500
C35 C36 1.368(14)
C35 C39 1.502(15)
C36 C37 1.388(14)
C36 H36 0.9500
C37 C38 1.416(13)
C37 C40 1.503(13)
C38 H38 0.9500
C39 F26 1.305(15)
C39 F27 1.313(14)
C39 F25 1.357(13)
C40 F30 1.318(14)
C40 F28 1.321(14)
C40 F29 1.329(13)
C41 C42 1.412(13)
C41 C46 1.452(13)
C41 B2 1.639(13)
C42 C43 1.383(13)
C42 H42 0.9500
C43 C44 1.374(15)
C43 C47 1.509(14)
C44 C45 1.405(14)
C44 H44 0.9500
C45 C46 1.386(13)
C45 C48 1.485(15)
C46 H46 0.9500
C47 F32 1.290(15)
C47 F33 1.344(13)
C47 F31 1.369(11)
C48 F34A 1.25(2)
C48 F36A 1.26(2)
C48 F36B 1.297(17)
C48 F34B 1.314(18)
C48 F35B 1.367(17)
C48 F35A 1.38(2)
C49 C54 1.408(13)
C49 C50 1.434(14)
C49 B2 1.611(16)
C50 C51 1.396(14)
C50 H50 0.9500
C51 C52 1.368(14)
C51 C55 1.502(16)
C52 C53 1.355(16)
C52 H52 0.9500
C53 C54 1.391(16)
C53 C56 1.510(14)
C54 H54 0.9500
C55 F38 1.277(12)
C55 F37 1.335(16)
C55 F39 1.362(16)
C56 F40 1.258(14)
C56 F41 1.280(15)
C56 F42 1.390(18)
C57 C62 1.405(16)
C57 C58 1.409(16)
C57 B2 1.643(14)
C58 C59 1.341(19)
C58 H58 0.9500
C59 C60 1.34(2)
C59 C63 1.54(2)
C60 C61 1.39(2)
C60 H60 0.9500
C61 C62 1.401(16)
C61 C64 1.48(2)
C62 H62 0.9500
C63 F45 1.200(18)
C63 F43 1.25(2)
C63 F44 1.50(2)
C64 F48B 1.13(3)
C64 F47A 1.37(3)
C64 F47B 1.40(4)
C64 F46A 1.44(2)
C64 F46B 1.44(2)
C64 F48A 1.64(4)
C65 C66 1.505(18)
C65 Se1 1.923(13)
C65 H65A 0.9900
C65 H65B 0.9900
C66 O1 1.471(17)
C66 H66A 0.9900
C66 H66B 0.9900
C67 O1 1.422(14)
C67 C68 1.53(2)
C67 H67A 0.9900
C67 H67B 0.9900
C68 O2 1.453(15)
C68 H68A 0.9900
C68 H68B 0.9900
C69 O2 1.442(15)
C69 C70 1.46(2)
C69 H69A 0.9900
C69 H69B 0.9900
C70 Se2 1.945(16)
C70 H70A 0.9900
C70 H70B 0.9900
C71A C72A 1.542(13)
C71A Se2 1.94(2)
C71A H71A 0.9900
C71A H71B 0.9900
C72A O3A 1.49(8)
C72A H72A 0.9900
C72A H72B 0.9900
C73A O3A 1.42(5)
C73A C74A 1.51(5)
C73A H73A 0.9900
C73A H73B 0.9900
C74A O4 1.475(12)
C74A H74A 0.9900
C74A H74B 0.9900
C71B C72B 1.47(8)
C71B Se2 2.21(7)
C71B H71C 0.9900
C71B H71D 0.9900
C72B O3B 1.35(12)
C72B H72C 0.9900
C72B H72D 0.9900
C73B O3B 1.485(12)
C73B C74B 1.541(13)
C73B H73C 0.9900
C73B H73D 0.9900
C74B O4 1.477(12)
C74B H74C 0.9900
C74B H74D 0.9900
C75 O4 1.439(18)
C75 C76 1.51(2)
C75 H75A 0.9900
C75 H75B 0.9900
C76 Se1 1.948(15)
C76 H76A 0.9900
C76 H76B 0.9900
C77 N1 1.064(14)
C77 C78 1.40(2)
C78 H78A 0.9800
C78 H78B 0.9800
C78 H78C 0.9800
C79 C80 1.53(3)
C79 H79A 0.9800
C79 H79B 0.9800
C79 H79C 0.9800
C80 C81 1.498(12)
C80 H80A 0.9900
C80 H80B 0.9900
C81 C82 1.500(11)
C81 H81A 0.9900
C81 H81B 0.9900
C82 C83 1.54(3)
C82 H82A 0.9900
C82 H82B 0.9900
C83 C84 1.517(12)
C83 H83A 0.9900
C83 H83B 0.9900
C84 H84A 0.9800
C84 H84B 0.9800
C84 H84C 0.9800
N1 Mg1 2.123(10)
O1 Mg1 2.107(8)
O2 Mg1 2.064(8)
O5 Mg1 2.027(8)
O6 Mg1 2.022(8)
Mg1 Se1 2.749(4)

loop_
_geom_torsion_atom_site_label_1
_geom_torsion_atom_site_label_2
_geom_torsion_atom_site_label_3
_geom_torsion_atom_site_label_4
_geom_torsion
C6 C1 C2 C3 0.1(14)
B1 C1 C2 C3 -171.0(9)
C1 C2 C3 C4 1.7(15)
C1 C2 C3 C7 -176.6(9)
C2 C3 C4 C5 -3.3(14)
C7 C3 C4 C5 175.2(9)
C3 C4 C5 C6 3.0(14)
C3 C4 C5 C8 -177.1(9)
C4 C5 C6 C1 -1.3(14)
C8 C5 C6 C1 178.9(9)
C2 C1 C6 C5 -0.3(13)
B1 C1 C6 C5 170.6(9)
C4 C3 C7 F3B 103(3)
C2 C3 C7 F3B -78(3)
C4 C3 C7 F2A 44.1(17)
C2 C3 C7 F2A -137.4(15)
C4 C3 C7 F2B -131(2)
C2 C3 C7 F2B 48(3)
C4 C3 C7 F3A -82.3(16)
C2 C3 C7 F3A 96.2(15)
C4 C3 C7 F1A 166.5(12)
C2 C3 C7 F1A -15.0(17)
C4 C3 C7 F1B -2(2)
C2 C3 C7 F1B 176.5(18)
C6 C5 C8 F5 -106.7(11)
C4 C5 C8 F5 73.4(12)
C6 C5 C8 F4 134.4(10)
C4 C5 C8 F4 -45.4(13)
C6 C5 C8 F6 14.0(15)
C4 C5 C8 F6 -165.9(9)
C14 C9 C10 C11 0.9(15)
B1 C9 C10 C11 173.0(10)
C9 C10 C11 C12 -0.3(18)
C9 C10 C11 C15 -175.5(11)
C10 C11 C12 C13 2.1(17)
C15 C11 C12 C13 177.3(11)
C11 C12 C13 C14 -4.6(16)
C11 C12 C13 C16 179.7(10)
C12 C13 C14 C9 5.5(15)
C16 C13 C14 C9 -179.0(9)
C10 C9 C14 C13 -3.4(14)
B1 C9 C14 C13 -175.0(9)
C12 C11 C15 F9 -16.6(19)
C10 C11 C15 F9 158.6(12)
C12 C11 C15 F7 99.4(14)
C10 C11 C15 F7 -85.4(15)
C12 C11 C15 F8 -143.8(13)
C10 C11 C15 F8 31.4(18)
C14 C13 C16 F10A -85(2)
C12 C13 C16 F10A 90(2)
C14 C13 C16 F10B 102.2(14)
C12 C13 C16 F10B -82.1(15)
C14 C13 C16 F12A 151.9(19)
C12 C13 C16 F12A -32(2)
C14 C13 C16 F12B -32.1(15)
C12 C13 C16 F12B 143.6(12)
C14 C13 C16 F11B -142.3(12)
C12 C13 C16 F11B 33.4(15)
C14 C13 C16 F11A 42.2(17)
C12 C13 C16 F11A -142.1(14)
C22 C17 C18 C19 -4.8(14)
B1 C17 C18 C19 178.8(10)
C17 C18 C19 C20 4.2(16)
C17 C18 C19 C23 -176.2(10)
C18 C19 C20 C21 -0.5(16)
C23 C19 C20 C21 179.9(10)
C19 C20 C21 C22 -2.3(15)
C19 C20 C21 C24 173.8(9)
C20 C21 C22 C17 1.6(14)
C24 C21 C22 C17 -174.5(8)
C18 C17 C22 C21 1.8(13)
B1 C17 C22 C21 178.4(8)
C20 C19 C23 F14 -1.5(17)
C18 C19 C23 F14 178.9(11)
C20 C19 C23 F15 -126.7(12)
C18 C19 C23 F15 53.7(14)
C20 C19 C23 F13 121.4(12)
C18 C19 C23 F13 -58.1(15)
C20 C21 C24 F17 -81.3(11)
C22 C21 C24 F17 94.8(11)
C20 C21 C24 F18 156.4(9)
C22 C21 C24 F18 -27.5(12)
C20 C21 C24 F16 37.5(13)
C22 C21 C24 F16 -146.4(9)
C30 C25 C26 C27 -4.0(14)
B1 C25 C26 C27 -174.8(10)
C25 C26 C27 C28 4.6(17)
C25 C26 C27 C31 177.6(10)
C26 C27 C28 C29 -1.9(16)
C31 C27 C28 C29 -174.9(10)
C27 C28 C29 C30 -1.1(14)
C27 C28 C29 C32 175.2(9)
C28 C29 C30 C25 1.4(14)
C32 C29 C30 C25 -174.8(9)
C26 C25 C30 C29 1.1(13)
B1 C25 C30 C29 171.9(9)
C26 C27 C31 F21 -177.9(12)
C28 C27 C31 F21 -4.7(18)
C26 C27 C31 F20 -48.4(15)
C28 C27 C31 F20 124.8(11)
C26 C27 C31 F19 63.0(13)
C28 C27 C31 F19 -123.8(10)
C30 C29 C32 F23 -17.9(14)
C28 C29 C32 F23 165.7(9)
C30 C29 C32 F22 104.1(11)
C28 C29 C32 F22 -72.3(12)
C30 C29 C32 F24 -141.7(9)
C28 C29 C32 F24 42.0(13)
C38 C33 C34 C35 4.1(13)
B2 C33 C34 C35 176.9(9)
C33 C34 C35 C36 -3.1(15)
C33 C34 C35 C39 177.2(9)
C34 C35 C36 C37 -0.4(14)
C39 C35 C36 C37 179.3(9)
C35 C36 C37 C38 2.6(14)
C35 C36 C37 C40 -172.7(9)
C34 C33 C38 C37 -1.9(12)
B2 C33 C38 C37 -174.8(8)
C36 C37 C38 C33 -1.5(13)
C40 C37 C38 C33 173.8(9)
C36 C35 C39 F26 -97.3(12)
C34 C35 C39 F26 82.4(13)
C36 C35 C39 F27 25.4(15)
C34 C35 C39 F27 -154.9(10)
C36 C35 C39 F25 144.5(10)
C34 C35 C39 F25 -35.8(14)
C36 C37 C40 F30 -39.1(14)
C38 C37 C40 F30 145.5(10)
C36 C37 C40 F28 77.9(13)
C38 C37 C40 F28 -97.5(11)
C36 C37 C40 F29 -159.2(10)
C38 C37 C40 F29 25.4(14)
C46 C41 C42 C43 -1.0(14)
B2 C41 C42 C43 -172.7(9)
C41 C42 C43 C44 -0.3(16)
C41 C42 C43 C47 -177.0(10)
C42 C43 C44 C45 1.3(16)
C47 C43 C44 C45 178.1(10)
C43 C44 C45 C46 -0.9(16)
C43 C44 C45 C48 -176.5(10)
C44 C45 C46 C41 -0.4(15)
C48 C45 C46 C41 175.1(9)
C42 C41 C46 C45 1.3(13)
B2 C41 C46 C45 172.8(9)
C44 C43 C47 F32 -75.9(13)
C42 C43 C47 F32 101.0(12)
C44 C43 C47 F33 45.0(15)
C42 C43 C47 F33 -138.1(10)
C44 C43 C47 F31 163.2(10)
C42 C43 C47 F31 -19.9(16)
C46 C45 C48 F34A -178.6(18)
C44 C45 C48 F34A -3(2)
C46 C45 C48 F36A 52.9(17)
C44 C45 C48 F36A -131.5(15)
C46 C45 C48 F36B -127.0(14)
C44 C45 C48 F36B 48.6(16)
C46 C45 C48 F34B -2.8(19)
C44 C45 C48 F34B 172.8(15)
C46 C45 C48 F35B 116.9(13)
C44 C45 C48 F35B -67.5(15)
C46 C45 C48 F35A -58.5(18)
C44 C45 C48 F35A 117.1(15)
C54 C49 C50 C51 0.1(14)
B2 C49 C50 C51 -175.3(9)
C49 C50 C51 C52 -2.0(16)
C49 C50 C51 C55 176.8(10)
C50 C51 C52 C53 2.6(16)
C55 C51 C52 C53 -176.2(11)
C51 C52 C53 C54 -1.3(16)
C51 C52 C53 C56 179.5(11)
C52 C53 C54 C49 -0.6(16)
C56 C53 C54 C49 178.7(10)
C50 C49 C54 C53 1.1(13)
B2 C49 C54 C53 176.2(9)
C52 C51 C55 F38 -152.7(12)
C50 C51 C55 F38 28.5(17)
C52 C51 C55 F37 83.7(14)
C50 C51 C55 F37 -95.1(12)
C52 C51 C55 F39 -33.0(15)
C50 C51 C55 F39 148.2(10)
C52 C53 C56 F40 -117.9(14)
C54 C53 C56 F40 62.8(17)
C52 C53 C56 F41 17.3(18)
C54 C53 C56 F41 -162.0(12)
C52 C53 C56 F42 126.2(13)
C54 C53 C56 F42 -53.1(14)
C62 C57 C58 C59 4.2(16)
B2 C57 C58 C59 173.1(11)
C57 C58 C59 C60 -5.5(18)
C57 C58 C59 C63 -177.8(13)
C58 C59 C60 C61 1.6(19)
C63 C59 C60 C61 174.0(14)
C59 C60 C61 C62 3.4(18)
C59 C60 C61 C64 178.6(12)
C60 C61 C62 C57 -4.6(14)
C64 C61 C62 C57 179.8(10)
C58 C57 C62 C61 1.2(13)
B2 C57 C62 C61 -168.0(9)
C58 C59 C63 F45 144.2(18)
C60 C59 C63 F45 -28(3)
C58 C59 C63 F43 5(3)
C60 C59 C63 F43 -166.6(16)
C58 C59 C63 F44 -106.7(15)
C60 C59 C63 F44 81.4(16)
C60 C61 C64 F48B 147(2)
C62 C61 C64 F48B -37(2)
C60 C61 C64 F47A -70.6(19)
C62 C61 C64 F47A 104.7(17)
C60 C61 C64 F47B -84(3)
C62 C61 C64 F47B 92(3)
C60 C61 C64 F46A 62(3)
C62 C61 C64 F46A -123(2)
C60 C61 C64 F46B 29.7(19)
C62 C61 C64 F46B -154.9(14)
C60 C61 C64 F48A 171.9(12)
C62 C61 C64 F48A -12.8(18)
Se1 C65 C66 O1 -55.8(16)
O1 C67 C68 O2 53.5(13)
O2 C69 C70 Se2 -55.7(16)
Se2 C71A C72A O3A -78(4)
O3A C73A C74A O4 69(5)
Se2 C71B C72B O3B -82(6)
O3B C73B C74B O4 62(6)
O4 C75 C76 Se1 -73.4(11)
C79 C80 C81 C82 -175.5(18)
C80 C81 C82 C83 174(2)
C81 C82 C83 C84 172.6(19)
C10 C9 B1 C1 -83.6(11)
C14 C9 B1 C1 87.7(11)
C10 C9 B1 C17 40.6(12)
C14 C9 B1 C17 -148.2(9)
C10 C9 B1 C25 155.5(9)
C14 C9 B1 C25 -33.3(14)
C6 C1 B1 C9 -84.2(10)
C2 C1 B1 C9 86.2(10)
C6 C1 B1 C17 155.3(8)
C2 C1 B1 C17 -34.3(12)
C6 C1 B1 C25 38.3(11)
C2 C1 B1 C25 -151.2(8)
C18 C17 B1 C9 -141.1(9)
C22 C17 B1 C9 42.6(11)
C18 C17 B1 C1 -25.4(12)
C22 C17 B1 C1 158.3(8)
C18 C17 B1 C25 96.8(10)
C22 C17 B1 C25 -79.5(9)
C30 C25 B1 C9 158.7(8)
C26 C25 B1 C9 -31.0(13)
C30 C25 B1 C1 43.3(12)
C26 C25 B1 C1 -146.4(9)
C30 C25 B1 C17 -81.6(10)
C26 C25 B1 C17 88.7(10)
C54 C49 B2 C33 -95.3(10)
C50 C49 B2 C33 79.6(10)
C54 C49 B2 C41 140.6(9)
C50 C49 B2 C41 -44.5(12)
C54 C49 B2 C57 25.7(12)
C50 C49 B2 C57 -159.4(8)
C34 C33 B2 C49 -93.5(10)
C38 C33 B2 C49 79.0(10)
C34 C33 B2 C41 28.9(13)
C38 C33 B2 C41 -158.6(8)
C34 C33 B2 C57 144.9(8)
C38 C33 B2 C57 -42.6(12)
C42 C41 B2 C49 -37.9(12)
C46 C41 B2 C49 150.9(9)
C42 C41 B2 C33 -156.8(8)
C46 C41 B2 C33 32.0(13)
C42 C41 B2 C57 82.5(11)
C46 C41 B2 C57 -88.6(10)
C62 C57 B2 C49 -157.7(8)
C58 C57 B2 C49 33.8(12)
C62 C57 B2 C33 -40.3(11)
C58 C57 B2 C33 151.2(9)
C62 C57 B2 C41 82.4(9)
C58 C57 B2 C41 -86.1(11)
C68 C67 O1 C66 177.1(10)
C68 C67 O1 Mg1 -46.4(11)
C65 C66 O1 C67 -175.2(11)
C65 C66 O1 Mg1 52.5(13)
C70 C69 O2 C68 -86.7(15)
C70 C69 O2 Mg1 118.0(11)
C67 C68 O2 C69 163.7(10)
C67 C68 O2 Mg1 -37.4(11)
C74A C73A O3A C72A 167(4)
C71A C72A O3A C73A 162(4)
C71B C72B O3B C73B -177(6)
C74B C73B O3B C72B 170(5)
C76 C75 O4 C74A 173(2)
C76 C75 O4 C74B 156(2)
C73A C74A O4 C75 160(2)
C73A C74A O4 C74B -68(7)
C73B C74B O4 C75 163(3)
C73B C74B O4 C74A 108(9)
